data_2020212
loop_
_publ_author_name
'Jimenez, Jorge'
'Chakraborty, Indranil'
'Mascharak, Pradip'

_publ_section_title
;
 Synthesis and structures of ruthenium di- and tricarbonyl complexes
 derived from 4,5-diazafluoren-9-one
;
_journal_coeditor_code OV3067
_journal_issue 11
_journal_name_full 'Acta Crystallographica Section C'
_journal_page_first
;
;
_journal_paper_doi 10.1107/S2053229615018100
_journal_volume 71
_journal_year 2015
_chemical_formula_iupac '[Ru Cl2 (C11 H6 N2 O) (C O)3]'
_chemical_formula_moiety 'C14 H6 Cl2 N2 O4 Ru'
_chemical_formula_sum 'C14 H6 Cl2 N2 O4 Ru'
_chemical_formula_weight 438.18
_chemical_name_systematic <i>fac</i>-Tricarbonyldichlorido(4,5-diazafluoren-9-one-\k<i>N</i>)ruthenium(II)
_space_group_crystal_system triclinic
_space_group_IT_number 2
_space_group_name_Hall '-P 1'
_space_group_name_H-M_alt 'P -1'
_symmetry_space_group_name_Hall '-P 1'
_symmetry_space_group_name_H-M 'P -1'
_atom_sites_solution_hydrogens geom
_atom_sites_solution_primary direct
_atom_sites_solution_secondary difmap
_audit_creation_method SHELXL-2014/7
_cell_angle_alpha 90.43(3)
_cell_angle_beta 108.60(4)
_cell_angle_gamma 98.41(2)
_cell_formula_units_Z 2
_cell_length_a 7.458(2)
_cell_length_b 9.701(2)
_cell_length_c 11.594(9)
_cell_measurement_reflns_used 2934
_cell_measurement_temperature 296(2)
_cell_measurement_theta_max 25.97
_cell_measurement_theta_min 2.74
_cell_volume 785.2(7)
_computing_cell_refinement
;
SAINT (Bruker, 2008)
;
_computing_data_collection
;
APEX2 (Bruker, 2008)
;
_computing_data_reduction
;
SAINT (Bruker, 2008)
;
_computing_molecular_graphics
;
SHELXTL (Bruker 2008) and OLEX2 (Dolomanov <i>et al.</i>, 2009)
;
_computing_publication_material
;
publCIF (Westrip, 2010)
;
_computing_structure_refinement
;
SHELXL2014 (Sheldrick, 2015)
;
_computing_structure_solution
;
SHELXS97 (Sheldrick, 2008)
;
_diffrn_ambient_temperature 296(2)
_diffrn_detector_area_resol_mean 8.33
_diffrn_measured_fraction_theta_full 0.996
_diffrn_measured_fraction_theta_max 0.987
_diffrn_measurement_device_type 'Bruker APEXII CCD'
_diffrn_measurement_method '\w scans'
_diffrn_radiation_source 'fine-focus sealed tube'
_diffrn_radiation_type MoK\a
_diffrn_radiation_wavelength 0.71073
_diffrn_reflns_av_R_equivalents 0.0486
_diffrn_reflns_limit_h_max 9
_diffrn_reflns_limit_h_min -9
_diffrn_reflns_limit_k_max 11
_diffrn_reflns_limit_k_min -11
_diffrn_reflns_limit_l_max 14
_diffrn_reflns_limit_l_min -14
_diffrn_reflns_number 7433
_diffrn_reflns_theta_full 25.242
_diffrn_reflns_theta_max 25.658
_diffrn_reflns_theta_min 1.856
_exptl_absorpt_coefficient_mu 1.358
_exptl_absorpt_correction_T_max 0.7453
_exptl_absorpt_correction_T_min 0.6816
_exptl_absorpt_correction_type multi-scan
_exptl_absorpt_process_details
;
(SADABS; Bruker, 2008)
;
_exptl_crystal_colour colorless
_exptl_crystal_density_diffrn 1.853
_exptl_crystal_description block
_exptl_crystal_F_000 428
_exptl_crystal_size_max 0.15
_exptl_crystal_size_mid 0.10
_exptl_crystal_size_min 0.08
_refine_diff_density_max 0.737
_refine_diff_density_min -0.597
_refine_ls_extinction_method none
_refine_ls_goodness_of_fit_ref 1.127
_refine_ls_hydrogen_treatment constr
_refine_ls_matrix_type full
_refine_ls_number_parameters 202
_refine_ls_number_reflns 2934
_refine_ls_number_restraints 1
_refine_ls_restrained_S_all 1.128
_refine_ls_R_factor_all 0.0562
_refine_ls_R_factor_gt 0.0372
_refine_ls_shift/su_max 0.001
_refine_ls_shift/su_mean 0.000
_refine_ls_structure_factor_coef Fsqd
_refine_ls_weighting_details 'w=1/[\s^2^(Fo^2^)] where P=(Fo^2^+2Fc^2^)/3'
_refine_ls_weighting_scheme calc
_refine_ls_wR_factor_gt 0.0552
_refine_ls_wR_factor_ref 0.0596
_reflns_number_gt 2141
_reflns_number_total 2934
_reflns_threshold_expression 'I > 2\s(I)'
_cod_data_source_file ov3067sup1.cif
_cod_data_source_block 2
_cod_original_cell_volume 785.1(7)
_cod_database_code 2020212
_shelx_space_group_comment
;
The symmetry employed for this shelxl refinement is uniquely defined
by the following loop, which should always be used as a source of
symmetry information in preference to the above space-group names.
They are only intended as comments.
;

loop_
_space_group_symop_operation_xyz
'x, y, z'
'-x, -y, -z'

loop_
_atom_site_type_symbol
_atom_site_label
_atom_site_fract_x
_atom_site_fract_y
_atom_site_fract_z
_atom_site_U_iso_or_equiv
_atom_site_adp_type
_atom_site_calc_flag
_atom_site_occupancy
Ru Ru1 0.34512(5) 0.19385(3) 0.80951(3) 0.05637(13) Uani d 1
Cl Cl1 0.31437(16) -0.05628(10) 0.78187(11) 0.0812(4) Uani d 1
Cl Cl2 0.01300(14) 0.19209(12) 0.69578(13) 0.0944(4) Uani d 1
O O1 0.2193(5) 0.1340(3) 1.0283(3) 0.0996(9) Uani d 1
O O2 0.3520(4) 0.5013(3) 0.8646(2) 0.0701(8) Uani d 1
O O4 0.7583(4) 0.4634(3) 0.4104(3) 0.0928(10) Uani d 1
O O3 0.7628(4) 0.1844(3) 0.9465(3) 0.0816(9) Uani d 1
N N1 0.4091(4) 0.2135(3) 0.6401(3) 0.0517(8) Uani d 1
N N2 0.7099(4) 0.4535(3) 0.8075(3) 0.0539(8) Uani d 1
C C1 0.2690(8) 0.1590(5) 0.9463(5) 0.0996(9) Uani d 1
C C2 0.3567(5) 0.3899(4) 0.8389(3) 0.0543(10) Uani d 1
C C14 0.5432(5) 0.3041(4) 0.6140(3) 0.0472(9) Uani d 1
C C13 0.6820(5) 0.4209(4) 0.6922(4) 0.0460(9) Uani d 1
C C9 0.7831(5) 0.4932(4) 0.6231(4) 0.0558(10) Uani d 1
C C8 0.7136(6) 0.4259(5) 0.4978(4) 0.0647(12) Uani d 1
C C7 0.5671(6) 0.3054(4) 0.5003(4) 0.0552(10) Uani d 1
C C6 0.4577(7) 0.2099(5) 0.4087(4) 0.0749(13) Uani d 1
H H6 0.4751 0.2088 0.3328 0.090 Uiso calc 1
C C5 0.3210(7) 0.1158(5) 0.4337(4) 0.0775(14) Uani d 1
H H5 0.2432 0.0489 0.3740 0.093 Uiso calc 1
C C4 0.2986(6) 0.1201(4) 0.5465(4) 0.0706(12) Uani d 1
H H4 0.2029 0.0560 0.5602 0.085 Uiso calc 1
C C10 0.9183(6) 0.6085(4) 0.6741(5) 0.0684(12) Uani d 1
H H10 0.9866 0.6593 0.6297 0.082 Uiso calc 1
C C11 0.9465(6) 0.6442(4) 0.7941(5) 0.0739(13) Uani d 1
H H11 1.0349 0.7218 0.8331 0.089 Uiso calc 1
C C12 0.8448(6) 0.5657(4) 0.8559(4) 0.0644(11) Uani d 1
H H12 0.8703 0.5913 0.9377 0.077 Uiso calc 1
C C3 0.6052(7) 0.1911(4) 0.8956(4) 0.0611(11) Uani d 1

loop_
_atom_site_aniso_label
_atom_site_aniso_U_11
_atom_site_aniso_U_22
_atom_site_aniso_U_33
_atom_site_aniso_U_12
_atom_site_aniso_U_13
_atom_site_aniso_U_23
Ru1 0.0571(2) 0.0437(2) 0.0766(3) 0.00962(15) 0.03234(18) 0.00607(16)
Cl1 0.0980(8) 0.0420(6) 0.1220(10) 0.0094(6) 0.0617(8) 0.0079(6)
Cl2 0.0528(7) 0.0710(8) 0.1545(12) 0.0099(6) 0.0270(7) -0.0064(8)
O1 0.129(2) 0.0729(17) 0.141(3) 0.0402(16) 0.094(2) 0.0351(17)
O2 0.089(2) 0.0517(19) 0.073(2) 0.0212(17) 0.0251(16) -0.0041(16)
O4 0.099(2) 0.131(3) 0.074(2) 0.044(2) 0.0520(19) 0.0392(19)
O3 0.074(2) 0.082(2) 0.089(2) 0.0230(18) 0.0218(19) 0.0225(17)
N1 0.054(2) 0.0403(19) 0.058(2) 0.0090(16) 0.0139(17) -0.0020(16)
N2 0.056(2) 0.049(2) 0.056(2) 0.0045(16) 0.0185(18) 0.0003(17)
C1 0.129(2) 0.0729(17) 0.141(3) 0.0402(16) 0.094(2) 0.0351(17)
C2 0.051(2) 0.062(3) 0.050(3) 0.010(2) 0.016(2) 0.009(2)
C14 0.047(2) 0.049(3) 0.049(3) 0.0187(19) 0.016(2) 0.004(2)
C13 0.047(2) 0.040(2) 0.057(3) 0.0170(18) 0.019(2) 0.011(2)
C9 0.050(2) 0.059(3) 0.071(3) 0.023(2) 0.030(2) 0.020(2)
C8 0.064(3) 0.082(3) 0.068(3) 0.039(2) 0.035(3) 0.026(3)
C7 0.057(3) 0.062(3) 0.050(3) 0.027(2) 0.014(2) -0.001(2)
C6 0.085(3) 0.088(4) 0.059(3) 0.042(3) 0.021(3) 0.005(3)
C5 0.094(4) 0.064(3) 0.057(3) 0.019(3) -0.003(3) -0.021(2)
C4 0.067(3) 0.053(3) 0.079(4) 0.006(2) 0.008(3) -0.007(3)
C10 0.052(3) 0.055(3) 0.108(4) 0.010(2) 0.039(3) 0.024(3)
C11 0.064(3) 0.058(3) 0.096(4) 0.003(2) 0.023(3) 0.005(3)
C12 0.066(3) 0.055(3) 0.065(3) 0.007(2) 0.012(2) -0.004(2)
C3 0.080(3) 0.046(3) 0.069(3) 0.012(2) 0.039(3) 0.011(2)

loop_
_atom_type_symbol
_atom_type_description
_atom_type_scat_dispersion_real
_atom_type_scat_dispersion_imag
_atom_type_scat_source
C C 0.0033 0.0016 'International Tables Vol C Tables 4.2.6.8 and 6.1.1.4'
H H 0.0000 0.0000 'International Tables Vol C Tables 4.2.6.8 and 6.1.1.4'
N N 0.0061 0.0033 'International Tables Vol C Tables 4.2.6.8 and 6.1.1.4'
O O 0.0106 0.0060 'International Tables Vol C Tables 4.2.6.8 and 6.1.1.4'
Cl Cl 0.1484 0.1585 'International Tables Vol C Tables 4.2.6.8 and 6.1.1.4'
Ru Ru -1.2594 0.8363 'International Tables Vol C Tables 4.2.6.8 and 6.1.1.4'

loop_
_geom_angle_atom_site_label_1
_geom_angle_atom_site_label_2
_geom_angle_atom_site_label_3
_geom_angle
_geom_angle_publ_flag
C1 Ru1 C3 93.5(2) y
C1 Ru1 C2 89.90(18) y
C3 Ru1 C2 95.34(16) y
C1 Ru1 N1 173.34(18) y
C3 Ru1 N1 90.43(15) y
C2 Ru1 N1 95.11(13) y
C1 Ru1 Cl2 87.35(18) y
C3 Ru1 Cl2 178.40(13) y
C2 Ru1 Cl2 86.04(12) y
N1 Ru1 Cl2 88.62(10) y
C1 Ru1 Cl1 85.99(15) y
C3 Ru1 Cl1 86.50(12) y
C2 Ru1 Cl1 175.60(11) y
N1 Ru1 Cl1 88.86(9) y
Cl2 Ru1 Cl1 92.18(5) y
C14 N1 C4 115.2(3) ?
C14 N1 Ru1 129.1(3) ?
C4 N1 Ru1 115.7(3) ?
C13 N2 C12 114.9(3) ?
O1 C1 Ru1 177.9(5) ?
O2 C2 Ru1 172.3(3) ?
N1 C14 C7 122.9(4) ?
N1 C14 C13 129.2(3) ?
C7 C14 C13 107.9(4) ?
N2 C13 C9 123.9(4) ?
N2 C13 C14 127.4(3) ?
C9 C13 C14 108.7(3) ?
C10 C9 C13 120.1(4) ?
C10 C9 C8 131.2(4) ?
C13 C9 C8 108.6(4) ?
O4 C8 C7 126.6(4) ?
O4 C8 C9 128.1(4) ?
C7 C8 C9 105.2(4) ?
C6 C7 C14 121.1(4) ?
C6 C7 C8 129.3(4) ?
C14 C7 C8 109.5(4) ?
C7 C6 C5 117.0(4) ?
C7 C6 H6 121.5 ?
C5 C6 H6 121.5 ?
C6 C5 C4 120.2(4) ?
C6 C5 H5 119.9 ?
C4 C5 H5 119.9 ?
N1 C4 C5 123.6(4) ?
N1 C4 H4 118.2 ?
C5 C4 H4 118.2 ?
C11 C10 C9 116.3(4) ?
C11 C10 H10 121.9 ?
C9 C10 H10 121.9 ?
C12 C11 C10 119.8(4) ?
C12 C11 H11 120.1 ?
C10 C11 H11 120.1 ?
N2 C12 C11 125.0(4) ?
N2 C12 H12 117.5 ?
C11 C12 H12 117.5 ?
O3 C3 Ru1 177.4(4) ?

loop_
_geom_bond_atom_site_label_1
_geom_bond_atom_site_label_2
_geom_bond_distance
_geom_bond_publ_flag
Ru1 C1 1.865(5) y
Ru1 C3 1.882(5) y
Ru1 C2 1.914(4) y
Ru1 N1 2.168(3) y
Ru1 Cl2 2.4037(16) y
Ru1 Cl1 2.4128(12) y
O1 C1 1.141(5) ?
O2 C2 1.128(4) ?
O4 C8 1.206(4) ?
O3 C3 1.146(4) ?
N1 C14 1.344(4) ?
N1 C4 1.369(4) ?
N2 C13 1.314(4) ?
N2 C12 1.350(4) ?
C14 C7 1.385(5) ?
C14 C13 1.490(5) ?
C13 C9 1.394(5) ?
C9 C10 1.377(5) ?
C9 C8 1.488(5) ?
C8 C7 1.486(5) ?
C7 C6 1.365(5) ?
C6 C5 1.370(6) ?
C6 H6 0.9300 ?
C5 C4 1.372(5) ?
C5 H5 0.9300 ?
C4 H4 0.9300 ?
C10 C11 1.373(5) ?
C10 H10 0.9300 ?
C11 C12 1.362(5) ?
C11 H11 0.9300 ?
C12 H12 0.9300 ?

_cod_database_fobs_code 2020212
